data_2013951
loop_
_publ_author_name
'Muthukumar, Manivannan '
'Thanikasalam, Kanagasabapathy'
'Mohamed, E. Mothi'
'Low, John N.'
'Glidewell, Christopher'

_publ_section_title
;
 Molecular conformation and supramolecular aggregation in four
 2,3,4,5-tetrahydro-3,4-diphenylbenzothiazepines
;
_journal_issue 6
_journal_name_full 'Acta Crystallographica Section C'
_journal_page_first o421
_journal_page_last o426
_journal_paper_doi 10.1107/S0108270104008753
_journal_volume 60
_journal_year 2004
_chemical_formula_iupac 'C23 H21 N O S'
_chemical_formula_moiety 'C23 H21 N O S'
_chemical_formula_sum 'C23 H21 N O S'
_chemical_formula_weight 359.48
_chemical_name_systematic
;
(2RS,4RS)-N-Acetyl-2,3,4,5-tetrahydro-2,4-diphenyl-1,5-benzothiazepine
;
_space_group_IT_number 14
_symmetry_cell_setting monoclinic
_symmetry_space_group_name_Hall '-P 2ybc'
_symmetry_space_group_name_H-M 'P 1 21/c 1'
_atom_sites_solution_hydrogens geom
_atom_sites_solution_primary direct
_atom_sites_solution_secondary difmap
_cell_angle_alpha 90.00
_cell_angle_beta 93.8650(10)
_cell_angle_gamma 90.00
_cell_formula_units_Z 8
_cell_length_a 20.3579(4)
_cell_length_b 8.30140(10)
_cell_length_c 22.2513(4)
_cell_measurement_reflns_used 8274
_cell_measurement_temperature 120(2)
_cell_measurement_theta_max 27.10
_cell_measurement_theta_min 3.01
_cell_volume 3751.90(11)
_computing_cell_refinement 'DENZO--SMN (Otwinowski & Minor, 1997)'
_computing_data_collection 'KappaCCD Server Software (Nonius, 1997)'
_computing_data_reduction DENZO--SMN
_computing_molecular_graphics 'PLATON (Spek, 2003)'
_computing_publication_material 'SHELXL97 and PRPKAPPA (Ferguson, 1999)'
_computing_structure_refinement 'OSCAIL  and SHELXL97 (Sheldrick, 1997)'
_computing_structure_solution 'OSCAIL (McArdle, 2003) and SHELXS97 (Sheldrick, 1997)'
_diffrn_ambient_temperature 120(2)
_diffrn_measured_fraction_theta_full 0.998
_diffrn_measured_fraction_theta_max 0.998
_diffrn_measurement_device_type 'Nonius KappaCCD'
_diffrn_measurement_method '\f scans, and \w scans with \k offsets'
_diffrn_radiation_monochromator graphite
_diffrn_radiation_source 'rotating anode'
_diffrn_radiation_type 'Mo K\a'
_diffrn_radiation_wavelength 0.71073
_diffrn_reflns_av_R_equivalents 0.1090
_diffrn_reflns_av_sigmaI/netI 0.0820
_diffrn_reflns_limit_h_max 26
_diffrn_reflns_limit_h_min -25
_diffrn_reflns_limit_k_max 9
_diffrn_reflns_limit_k_min -10
_diffrn_reflns_limit_l_max 28
_diffrn_reflns_limit_l_min -26
_diffrn_reflns_number 51290
_diffrn_reflns_theta_full 27.10
_diffrn_reflns_theta_max 27.10
_diffrn_reflns_theta_min 3.01
_diffrn_standards_decay_% 0
_diffrn_standards_interval_time 0
_diffrn_standards_number 0
_exptl_absorpt_coefficient_mu 0.184
_exptl_absorpt_correction_T_max 0.994
_exptl_absorpt_correction_T_min 0.954
_exptl_absorpt_correction_type multi-scan
_exptl_absorpt_process_details '(SORTAV; Blessing, 1995, 1997)'
_exptl_crystal_colour colourless
_exptl_crystal_density_diffrn 1.273
_exptl_crystal_density_method 'not measured'
_exptl_crystal_description plate
_exptl_crystal_F_000 1520
_exptl_crystal_size_max 0.20
_exptl_crystal_size_mid 0.04
_exptl_crystal_size_min 0.03
_refine_diff_density_max 0.217
_refine_diff_density_min -0.396
_refine_ls_extinction_method none
_refine_ls_goodness_of_fit_ref 1.002
_refine_ls_hydrogen_treatment constr
_refine_ls_matrix_type full
_refine_ls_number_parameters 471
_refine_ls_number_reflns 8274
_refine_ls_number_restraints 0
_refine_ls_restrained_S_all 1.002
_refine_ls_R_factor_all 0.1210
_refine_ls_R_factor_gt 0.0546
_refine_ls_shift/su_max 0.001
_refine_ls_shift/su_mean 0.000
_refine_ls_structure_factor_coef Fsqd
_refine_ls_weighting_details 'w=1/[\s^2^(Fo^2^)+(0.0541P)^2^+0.0549P] where P=(Fo^2^+2Fc^2^)/3'
_refine_ls_weighting_scheme calc
_refine_ls_wR_factor_gt 0.1046
_refine_ls_wR_factor_ref 0.1252
_reflns_number_gt 4659
_reflns_number_total 8274
_reflns_threshold_expression I>2\s(I)
_cod_data_source_file fa1057.cif
_cod_data_source_block I
_cod_depositor_comments
;
The following automatic conversions were performed:

'_exptl_absorpt_correction_type' value 'Multi-scan' changed to
'multi-scan' according to
/home/saulius/struct/CIF-dictionaries/cif_core.dic dictionary named
'cif_core.dic' version 2.4.1 from 2010-06-29.

Automatic conversion script
Id: cif_fix_values 1715 2011-07-08 13:25:40Z adriana 
;
_cod_original_sg_symbol_H-M 'P 21/c'
_cod_database_code 2013951
_cod_database_fobs_code 2013951

loop_
_symmetry_equiv_pos_as_xyz
'x, y, z'
'-x, y+1/2, -z+1/2'
'-x, -y, -z'
'x, -y+1/2, z+1/2'

loop_
_atom_site_label
_atom_site_fract_x
_atom_site_fract_y
_atom_site_fract_z
_atom_site_U_iso_or_equiv
_atom_site_adp_type
_atom_site_calc_flag
_atom_site_refinement_flags
_atom_site_occupancy
_atom_site_disorder_assembly
_atom_site_disorder_group
_atom_site_type_symbol
S11 0.55232(3) -0.07017(7) 0.57493(3) 0.03099(16) Uani d . 1 . . S
O15 0.67431(8) 0.02049(19) 0.75018(7) 0.0325(4) Uani d . 1 . . O
N15 0.68042(9) -0.0501(2) 0.65265(8) 0.0225(4) Uani d . 1 . . N
C12 0.58165(11) 0.1376(3) 0.56443(10) 0.0254(5) Uani d . 1 . . C
C13 0.65673(11) 0.1552(3) 0.57227(10) 0.0255(5) Uani d . 1 . . C
C14 0.68905(11) 0.1205(2) 0.63497(9) 0.0220(5) Uani d . 1 . . C
C16 0.73112(12) -0.2785(3) 0.60441(10) 0.0270(5) Uani d . 1 . . C
C17 0.72932(13) -0.3975(3) 0.56066(11) 0.0329(6) Uani d . 1 . . C
C18 0.67562(13) -0.4102(3) 0.51975(10) 0.0328(6) Uani d . 1 . . C
C19 0.62276(13) -0.3058(3) 0.52263(10) 0.0313(6) Uani d . 1 . . C
C110 0.62335(11) -0.1872(2) 0.56696(10) 0.0250(5) Uani d . 1 . . C
C111 0.67867(11) -0.1736(2) 0.60785(9) 0.0221(5) Uani d . 1 . . C
C121 0.54498(11) 0.2516(3) 0.60390(10) 0.0262(5) Uani d . 1 . . C
C122 0.53382(12) 0.2194(3) 0.66392(11) 0.0325(6) Uani d . 1 . . C
C123 0.50062(12) 0.3283(3) 0.69761(11) 0.0362(6) Uani d . 1 . . C
C124 0.47750(13) 0.4716(3) 0.67236(12) 0.0411(7) Uani d . 1 . . C
C125 0.48880(13) 0.5060(3) 0.61306(12) 0.0400(6) Uani d . 1 . . C
C126 0.52254(12) 0.3968(3) 0.57951(11) 0.0316(6) Uani d . 1 . . C
C141 0.76039(11) 0.1735(3) 0.63839(9) 0.0231(5) Uani d . 1 . . C
C142 0.80901(11) 0.0895(3) 0.61025(10) 0.0251(5) Uani d . 1 . . C
C143 0.87325(11) 0.1438(3) 0.61409(10) 0.0277(5) Uani d . 1 . . C
C144 0.89028(12) 0.2833(3) 0.64524(10) 0.0315(6) Uani d . 1 . . C
C145 0.84242(12) 0.3692(3) 0.67280(11) 0.0325(6) Uani d . 1 . . C
C146 0.77795(12) 0.3143(3) 0.66906(10) 0.0277(5) Uani d . 1 . . C
C151 0.67074(11) -0.0851(3) 0.71171(10) 0.0249(5) Uani d . 1 . . C
C152 0.65498(12) -0.2565(3) 0.72614(10) 0.0293(5) Uani d . 1 . . C
S21 0.05595(3) 0.18797(7) 0.07576(3) 0.03175(16) Uani d . 1 . . S
O25 0.17490(8) 0.28513(19) 0.25344(7) 0.0326(4) Uani d . 1 . . O
N25 0.18202(9) 0.2128(2) 0.15618(8) 0.0233(4) Uani d . 1 . . N
C22 0.08467(11) 0.3966(3) 0.06528(10) 0.0285(5) Uani d . 1 . . C
C23 0.15942(11) 0.4159(3) 0.07507(10) 0.0258(5) Uani d . 1 . . C
C24 0.19022(11) 0.3833(2) 0.13820(9) 0.0234(5) Uani d . 1 . . C
C26 0.23402(12) -0.0194(3) 0.11198(10) 0.0275(5) Uani d . 1 . . C
C27 0.23264(13) -0.1442(3) 0.07002(10) 0.0316(6) Uani d . 1 . . C
C28 0.18027(13) -0.1585(3) 0.02737(10) 0.0336(6) Uani d . 1 . . C
C29 0.12798(13) -0.0516(3) 0.02691(10) 0.0316(6) Uani d . 1 . . C
C210 0.12758(12) 0.0702(3) 0.06994(10) 0.0265(5) Uani d . 1 . . C
C211 0.18183(12) 0.0882(3) 0.11200(9) 0.0249(5) Uani d . 1 . . C
C221 0.04604(11) 0.5107(3) 0.10293(10) 0.0285(5) Uani d . 1 . . C
C222 0.03703(12) 0.4833(3) 0.16379(11) 0.0330(6) Uani d . 1 . . C
C223 0.00275(12) 0.5934(3) 0.19640(12) 0.0399(6) Uani d . 1 . . C
C224 -0.02376(13) 0.7306(3) 0.16882(13) 0.0448(7) Uani d . 1 . . C
C225 -0.01514(13) 0.7585(3) 0.10878(13) 0.0443(7) Uani d . 1 . . C
C226 0.01995(12) 0.6496(3) 0.07629(12) 0.0353(6) Uani d . 1 . . C
C241 0.26101(11) 0.4412(2) 0.14320(9) 0.0218(5) Uani d . 1 . . C
C242 0.30873(12) 0.3744(3) 0.10869(10) 0.0306(6) Uani d . 1 . . C
C243 0.37224(12) 0.4348(3) 0.11246(11) 0.0352(6) Uani d . 1 . . C
C244 0.38912(12) 0.5630(3) 0.14960(11) 0.0327(6) Uani d . 1 . . C
C245 0.34213(12) 0.6318(3) 0.18363(10) 0.0307(5) Uani d . 1 . . C
C246 0.27833(11) 0.5706(2) 0.17998(10) 0.0257(5) Uani d . 1 . . C
C251 0.17183(11) 0.1786(3) 0.21500(10) 0.0246(5) Uani d . 1 . . C
C252 0.15496(13) 0.0075(3) 0.23008(10) 0.0307(6) Uani d . 1 . . C
H12 0.5686 0.1674 0.5218 0.030 Uiso calc R 1 . . H
H192 0.5493 0.1213 0.6818 0.039 Uiso calc R 1 . . H
H123 0.4936 0.3047 0.7385 0.043 Uiso calc R 1 . . H
H124 0.4541 0.5456 0.6955 0.049 Uiso calc R 1 . . H
H125 0.4734 0.6043 0.5954 0.048 Uiso calc R 1 . . H
H126 0.5305 0.4219 0.5390 0.038 Uiso calc R 1 . . H
H13A 0.6764 0.0820 0.5433 0.031 Uiso calc R 1 . . H
H13B 0.6682 0.2667 0.5611 0.031 Uiso calc R 1 . . H
H14 0.6660 0.1882 0.6642 0.026 Uiso calc R 1 . . H
H142 0.7979 -0.0059 0.5883 0.030 Uiso calc R 1 . . H
H143 0.9061 0.0847 0.5951 0.033 Uiso calc R 1 . . H
H144 0.9346 0.3200 0.6477 0.038 Uiso calc R 1 . . H
H145 0.8537 0.4654 0.6942 0.039 Uiso calc R 1 . . H
H146 0.7452 0.3742 0.6878 0.033 Uiso calc R 1 . . H
H15A 0.6384 -0.2622 0.7664 0.044 Uiso calc R 1 . . H
H15B 0.6949 -0.3222 0.7251 0.044 Uiso calc R 1 . . H
H15C 0.6214 -0.2974 0.6964 0.044 Uiso calc R 1 . . H
H16 0.7685 -0.2689 0.6321 0.032 Uiso calc R 1 . . H
H17 0.7651 -0.4704 0.5589 0.040 Uiso calc R 1 . . H
H18 0.6748 -0.4909 0.4894 0.039 Uiso calc R 1 . . H
H19 0.5860 -0.3152 0.4942 0.038 Uiso calc R 1 . . H
H22 0.0729 0.4248 0.0222 0.034 Uiso calc R 1 . . H
H222 0.0545 0.3888 0.1829 0.040 Uiso calc R 1 . . H
H223 -0.0026 0.5748 0.2379 0.048 Uiso calc R 1 . . H
H224 -0.0478 0.8052 0.1912 0.054 Uiso calc R 1 . . H
H225 -0.0332 0.8524 0.0897 0.053 Uiso calc R 1 . . H
H226 0.0262 0.6705 0.0351 0.042 Uiso calc R 1 . . H
H23A 0.1802 0.3427 0.0468 0.031 Uiso calc R 1 . . H
H23B 0.1708 0.5274 0.0639 0.031 Uiso calc R 1 . . H
H24 0.1657 0.4503 0.1666 0.028 Uiso calc R 1 . . H
H242 0.2976 0.2870 0.0824 0.037 Uiso calc R 1 . . H
H243 0.4045 0.3872 0.0892 0.042 Uiso calc R 1 . . H
H244 0.4328 0.6040 0.1518 0.039 Uiso calc R 1 . . H
H245 0.3533 0.7204 0.2094 0.037 Uiso calc R 1 . . H
H246 0.2461 0.6187 0.2032 0.031 Uiso calc R 1 . . H
H25A 0.1946 -0.0595 0.2297 0.046 Uiso calc R 1 . . H
H25B 0.1215 -0.0333 0.2002 0.046 Uiso calc R 1 . . H
H25C 0.1379 0.0037 0.2702 0.046 Uiso calc R 1 . . H
H26 0.2706 -0.0079 0.1405 0.033 Uiso calc R 1 . . H
H27 0.2678 -0.2196 0.0707 0.038 Uiso calc R 1 . . H
H28 0.1802 -0.2422 -0.0018 0.040 Uiso calc R 1 . . H
H29 0.0924 -0.0614 -0.0028 0.038 Uiso calc R 1 . . H

loop_
_atom_site_aniso_label
_atom_site_aniso_U_11
_atom_site_aniso_U_22
_atom_site_aniso_U_33
_atom_site_aniso_U_12
_atom_site_aniso_U_13
_atom_site_aniso_U_23
S11 0.0231(3) 0.0268(3) 0.0426(4) -0.0020(2) -0.0014(3) 0.0020(3)
C12 0.0223(13) 0.0234(11) 0.0300(12) 0.0000(9) -0.0015(10) 0.0066(10)
C121 0.0158(12) 0.0278(12) 0.0343(13) -0.0013(10) -0.0029(10) 0.0012(10)
C122 0.0243(14) 0.0346(13) 0.0376(14) -0.0003(10) -0.0043(11) 0.0049(11)
C123 0.0250(14) 0.0475(15) 0.0360(13) 0.0012(12) 0.0013(11) -0.0034(12)
C124 0.0328(15) 0.0380(15) 0.0527(17) 0.0034(12) 0.0038(13) -0.0135(13)
C125 0.0374(16) 0.0276(13) 0.0543(17) 0.0035(11) -0.0022(13) 0.0006(12)
C126 0.0269(14) 0.0293(13) 0.0382(13) -0.0009(11) -0.0022(11) 0.0034(11)
C13 0.0231(13) 0.0260(12) 0.0273(12) 0.0005(10) -0.0001(10) 0.0066(10)
C14 0.0218(12) 0.0185(10) 0.0256(11) 0.0007(9) 0.0021(9) 0.0018(9)
C141 0.0223(12) 0.0236(11) 0.0230(11) 0.0020(10) -0.0010(9) 0.0044(9)
C142 0.0255(13) 0.0252(11) 0.0243(11) 0.0011(10) 0.0000(10) 0.0006(9)
C143 0.0220(13) 0.0334(13) 0.0278(12) 0.0049(10) 0.0020(10) 0.0036(10)
C144 0.0220(13) 0.0366(13) 0.0353(13) -0.0053(11) -0.0020(11) 0.0050(11)
C145 0.0308(14) 0.0288(13) 0.0371(13) -0.0037(11) -0.0029(11) -0.0037(11)
C146 0.0264(13) 0.0246(11) 0.0319(12) 0.0020(10) 0.0010(10) 0.0019(10)
N15 0.0260(11) 0.0202(9) 0.0212(9) 0.0009(8) 0.0006(8) 0.0014(8)
C151 0.0184(12) 0.0296(12) 0.0263(12) 0.0027(10) -0.0011(10) 0.0017(10)
O15 0.0413(11) 0.0301(9) 0.0262(8) 0.0008(8) 0.0024(8) -0.0046(7)
C152 0.0314(14) 0.0303(12) 0.0267(12) 0.0011(11) 0.0050(10) 0.0054(10)
C16 0.0321(14) 0.0232(11) 0.0259(12) 0.0009(10) 0.0022(10) 0.0025(10)
C17 0.0385(15) 0.0261(12) 0.0356(13) 0.0040(11) 0.0131(12) 0.0050(11)
C18 0.0491(17) 0.0257(12) 0.0248(12) -0.0025(11) 0.0117(12) -0.0038(10)
C19 0.0406(15) 0.0303(13) 0.0225(12) -0.0090(11) -0.0009(11) 0.0022(10)
C110 0.0275(13) 0.0221(11) 0.0256(11) -0.0028(10) 0.0022(10) 0.0018(10)
C111 0.0260(13) 0.0196(11) 0.0211(11) 0.0003(9) 0.0042(9) -0.0002(9)
S21 0.0263(4) 0.0311(3) 0.0371(3) -0.0078(3) -0.0034(3) 0.0034(3)
C22 0.0251(13) 0.0311(13) 0.0282(12) -0.0068(10) -0.0059(10) 0.0057(10)
C221 0.0187(12) 0.0302(12) 0.0356(13) -0.0056(10) -0.0067(10) 0.0053(11)
C222 0.0222(13) 0.0386(14) 0.0376(14) -0.0001(11) -0.0037(11) 0.0047(11)
C223 0.0266(15) 0.0479(16) 0.0448(15) -0.0004(12) -0.0002(12) -0.0025(13)
C224 0.0344(16) 0.0391(15) 0.0606(19) 0.0019(12) 0.0011(14) -0.0092(14)
C225 0.0345(16) 0.0327(14) 0.0642(19) 0.0006(12) -0.0072(14) 0.0072(14)
C226 0.0314(15) 0.0313(13) 0.0419(14) -0.0083(11) -0.0057(12) 0.0077(12)
C23 0.0235(13) 0.0259(12) 0.0276(12) -0.0042(10) -0.0005(10) 0.0037(10)
C24 0.0251(13) 0.0198(11) 0.0253(11) -0.0014(9) 0.0008(10) -0.0019(9)
C241 0.0207(12) 0.0205(11) 0.0237(11) 0.0007(9) -0.0021(9) 0.0018(9)
C242 0.0295(14) 0.0301(12) 0.0323(13) -0.0035(11) 0.0019(11) -0.0108(11)
C243 0.0256(14) 0.0396(14) 0.0410(14) -0.0016(11) 0.0062(11) -0.0100(12)
C244 0.0264(14) 0.0337(13) 0.0378(13) -0.0044(11) 0.0009(11) -0.0031(11)
C245 0.0295(14) 0.0271(12) 0.0343(13) -0.0039(10) -0.0065(11) -0.0060(10)
C246 0.0256(13) 0.0232(11) 0.0280(12) 0.0029(10) -0.0002(10) -0.0001(10)
N25 0.0254(11) 0.0232(9) 0.0213(9) -0.0030(8) 0.0004(8) 0.0011(8)
C251 0.0205(12) 0.0300(12) 0.0231(11) 0.0023(10) 0.0003(9) 0.0014(10)
O25 0.0383(10) 0.0354(9) 0.0240(8) 0.0002(8) 0.0018(7) -0.0033(7)
C252 0.0332(14) 0.0332(13) 0.0260(12) -0.0018(11) 0.0039(11) 0.0051(10)
C26 0.0316(14) 0.0257(12) 0.0256(12) -0.0033(10) 0.0042(10) 0.0038(10)
C27 0.0437(16) 0.0228(12) 0.0291(12) -0.0005(11) 0.0082(11) 0.0028(10)
C28 0.0525(17) 0.0228(12) 0.0261(12) -0.0102(12) 0.0077(12) -0.0017(10)
C29 0.0409(16) 0.0296(13) 0.0242(12) -0.0146(11) 0.0003(11) 0.0026(10)
C210 0.0294(14) 0.0252(12) 0.0248(11) -0.0087(10) 0.0010(10) 0.0040(10)
C211 0.0303(13) 0.0228(11) 0.0218(11) -0.0043(10) 0.0033(10) 0.0025(9)

loop_
_atom_type_symbol
_atom_type_description
_atom_type_scat_dispersion_real
_atom_type_scat_dispersion_imag
_atom_type_scat_source
C C 0.0033 0.0016 'International Tables Vol C Tables 4.2.6.8 and 6.1.1.4'
H H 0.0000 0.0000 'International Tables Vol C Tables 4.2.6.8 and 6.1.1.4'
N N 0.0061 0.0033 'International Tables Vol C Tables 4.2.6.8 and 6.1.1.4'
O O 0.0106 0.0060 'International Tables Vol C Tables 4.2.6.8 and 6.1.1.4'
S S 0.1246 0.1234 'International Tables Vol C Tables 4.2.6.8 and 6.1.1.4'

loop_
_geom_angle_atom_site_label_1
_geom_angle_atom_site_label_2
_geom_angle_atom_site_label_3
_geom_angle
_geom_angle_publ_flag
C110 S11 C12 103.17(10) no
C121 C12 C13 113.52(18) no
C121 C12 S11 109.46(15) no
C13 C12 S11 113.79(15) no
C121 C12 H12 106.5 no
C13 C12 H12 106.5 no
S11 C12 H12 106.5 no
C126 C121 C122 118.1(2) no
C126 C121 C12 118.5(2) no
C122 C121 C12 123.4(2) no
C123 C122 C121 120.8(2) no
C123 C122 H192 119.6 no
C121 C122 H192 119.6 no
C122 C123 C124 120.5(2) no
C122 C123 H123 119.7 no
C124 C123 H123 119.7 no
C125 C124 C123 119.4(2) no
C125 C124 H124 120.3 no
C123 C124 H124 120.3 no
C124 C125 C126 119.9(2) no
C124 C125 H125 120.0 no
C126 C125 H125 120.0 no
C125 C126 C121 121.3(2) no
C125 C126 H126 119.3 no
C121 C126 H126 119.3 no
C14 C13 C12 116.75(18) no
C14 C13 H13A 108.1 no
C12 C13 H13A 108.1 no
C14 C13 H13B 108.1 no
C12 C13 H13B 108.1 no
H13A C13 H13B 107.3 no
N15 C14 C141 113.22(17) no
N15 C14 C13 111.74(17) no
C141 C14 C13 110.08(17) no
N15 C14 H14 107.2 no
C141 C14 H14 107.2 no
C13 C14 H14 107.2 no
C146 C141 C142 118.4(2) no
C146 C141 C14 118.9(2) no
C142 C141 C14 122.66(19) no
C143 C142 C141 120.5(2) no
C143 C142 H142 119.8 no
C141 C142 H142 119.8 no
C142 C143 C144 120.6(2) no
C142 C143 H143 119.7 no
C144 C143 H143 119.7 no
C143 C144 C145 119.6(2) no
C143 C144 H144 120.2 no
C145 C144 H144 120.2 no
C144 C145 C146 119.8(2) no
C144 C145 H145 120.1 no
C146 C145 H145 120.1 no
C145 C146 C141 121.2(2) no
C145 C146 H146 119.4 no
C141 C146 H146 119.4 no
C151 N15 C111 121.14(17) no
C151 N15 C14 118.90(17) no
C111 N15 C14 119.87(16) no
O15 C151 N15 120.8(2) no
O15 C151 C152 122.3(2) no
N15 C151 C152 116.93(19) no
C151 C152 H15A 109.5 no
C151 C152 H15B 109.5 no
H15A C152 H15B 109.5 no
C151 C152 H15C 109.5 no
H15A C152 H15C 109.5 no
H15B C152 H15C 109.5 no
C111 C16 C17 120.2(2) no
C111 C16 H16 119.9 no
C17 C16 H16 119.9 no
C18 C17 C16 120.0(2) no
C18 C17 H17 120.0 no
C16 C17 H17 120.0 no
C17 C18 C19 120.3(2) no
C17 C18 H18 119.8 no
C19 C18 H18 119.8 no
C18 C19 C110 120.3(2) no
C18 C19 H19 119.8 no
C110 C19 H19 119.8 no
C19 C110 C111 118.9(2) no
C19 C110 S11 119.55(18) no
C111 C110 S11 121.26(16) no
C16 C111 C110 120.13(19) no
C16 C111 N15 120.5(2) no
C110 C111 N15 119.40(19) no
C210 S21 C22 103.86(10) no
C221 C22 C23 113.77(18) no
C221 C22 S21 109.57(15) no
C23 C22 S21 113.57(16) no
C221 C22 H22 106.5 no
C23 C22 H22 106.5 no
S21 C22 H22 106.5 no
C226 C221 C222 118.5(2) no
C226 C221 C22 118.7(2) no
C222 C221 C22 122.7(2) no
C223 C222 C221 120.3(2) no
C223 C222 H222 119.9 no
C221 C222 H222 119.9 no
C222 C223 C224 120.4(3) no
C222 C223 H223 119.8 no
C224 C223 H223 119.8 no
C225 C224 C223 119.7(3) no
C225 C224 H224 120.1 no
C223 C224 H224 120.1 no
C224 C225 C226 120.0(2) no
C224 C225 H225 120.0 no
C226 C225 H225 120.0 no
C225 C226 C221 121.1(2) no
C225 C226 H226 119.5 no
C221 C226 H226 119.5 no
C24 C23 C22 117.13(18) no
C24 C23 H23A 108.0 no
C22 C23 H23A 108.0 no
C24 C23 H23B 108.0 no
C22 C23 H23B 108.0 no
H23A C23 H23B 107.3 no
N25 C24 C241 113.98(18) no
N25 C24 C23 111.82(17) no
C241 C24 C23 109.96(18) no
N25 C24 H24 106.9 no
C241 C24 H24 106.9 no
C23 C24 H24 106.9 no
C246 C241 C242 118.4(2) no
C246 C241 C24 119.56(19) no
C242 C241 C24 121.88(19) no
C243 C242 C241 120.4(2) no
C243 C242 H242 119.8 no
C241 C242 H242 119.8 no
C244 C243 C242 120.7(2) no
C244 C243 H243 119.7 no
C242 C243 H243 119.7 no
C243 C244 C245 119.6(2) no
C243 C244 H244 120.2 no
C245 C244 H244 120.2 no
C244 C245 C246 119.6(2) no
C244 C245 H245 120.2 no
C246 C245 H245 120.2 no
C241 C246 C245 121.2(2) no
C241 C246 H246 119.4 no
C245 C246 H246 119.4 no
C251 N25 C211 121.01(18) no
C251 N25 C24 118.86(18) no
C211 N25 C24 120.07(16) no
O25 C251 N25 120.9(2) no
O25 C251 C252 121.72(19) no
N25 C251 C252 117.41(19) no
C251 C252 H25A 109.5 no
C251 C252 H25B 109.5 no
H25A C252 H25B 109.5 no
C251 C252 H25C 109.5 no
H25A C252 H25C 109.5 no
H25B C252 H25C 109.5 no
C211 C26 C27 119.8(2) no
C211 C26 H26 120.1 no
C27 C26 H26 120.1 no
C28 C27 C26 120.2(2) no
C28 C27 H27 119.9 no
C26 C27 H27 119.9 no
C27 C28 C29 120.4(2) no
C27 C28 H28 119.8 no
C29 C28 H28 119.8 no
C28 C29 C210 120.0(2) no
C28 C29 H29 120.0 no
C210 C29 H29 120.0 no
C29 C210 C211 119.6(2) no
C29 C210 S21 119.66(18) no
C211 C210 S21 120.49(17) no
C26 C211 C210 119.9(2) no
C26 C211 N25 120.0(2) no
C210 C211 N25 120.0(2) no

loop_
_geom_bond_atom_site_label_1
_geom_bond_atom_site_label_2
_geom_bond_site_symmetry_2
_geom_bond_distance
_geom_bond_publ_flag
S11 C110 . 1.761(2) no
S11 C12 . 1.845(2) no
C12 C121 . 1.521(3) no
C12 C13 . 1.534(3) no
C12 H12 . 1.00 no
C121 C126 . 1.386(3) no
C121 C122 . 1.396(3) no
C122 C123 . 1.380(3) no
C122 H192 . 0.95 no
C123 C124 . 1.385(4) no
C123 H123 . 0.95 no
C124 C125 . 1.384(4) no
C124 H124 . 0.95 no
C125 C126 . 1.386(3) no
C125 H125 . 0.95 no
C126 H126 . 0.95 no
C13 C14 . 1.529(3) no
C13 H13A . 0.99 no
C13 H13B . 0.99 no
C14 N15 . 1.483(3) no
C14 C141 . 1.515(3) no
C14 H14 . 1.00 no
C141 C146 . 1.388(3) no
C141 C142 . 1.393(3) no
C142 C143 . 1.380(3) no
C142 H142 . 0.95 no
C143 C144 . 1.382(3) no
C143 H143 . 0.95 no
C144 C145 . 1.384(3) no
C144 H144 . 0.95 no
C145 C146 . 1.386(3) no
C145 H145 . 0.95 no
C146 H146 . 0.95 no
N15 C151 . 1.373(3) no
N15 C111 . 1.429(3) no
C151 O15 . 1.224(3) no
C151 C152 . 1.498(3) no
C152 H15A . 0.98 no
C152 H15B . 0.98 no
C152 H15C . 0.98 no
C16 C111 . 1.384(3) no
C16 C17 . 1.386(3) no
C16 H16 . 0.95 no
C17 C18 . 1.379(4) no
C17 H17 . 0.95 no
C18 C19 . 1.386(3) no
C18 H18 . 0.95 no
C19 C110 . 1.393(3) no
C19 H19 . 0.95 no
C110 C111 . 1.404(3) no
S21 C210 . 1.768(2) no
S21 C22 . 1.848(2) no
C22 C221 . 1.518(3) no
C22 C23 . 1.531(3) no
C22 H22 . 1.00 no
C221 C226 . 1.386(3) no
C221 C222 . 1.398(3) no
C222 C223 . 1.384(3) no
C222 H222 . 0.95 no
C223 C224 . 1.386(4) no
C223 H223 . 0.95 no
C224 C225 . 1.379(4) no
C224 H224 . 0.95 no
C225 C226 . 1.385(4) no
C225 H225 . 0.95 no
C226 H226 . 0.95 no
C23 C24 . 1.523(3) no
C23 H23A . 0.99 no
C23 H23B . 0.99 no
C24 N25 . 1.483(3) no
C24 C241 . 1.516(3) no
C24 H24 . 1.00 no
C241 C246 . 1.382(3) no
C241 C242 . 1.393(3) no
C242 C243 . 1.384(3) no
C242 H242 . 0.95 no
C243 C244 . 1.377(3) no
C243 H243 . 0.95 no
C244 C245 . 1.383(3) no
C244 H244 . 0.95 no
C245 C246 . 1.392(3) no
C245 H245 . 0.95 no
C246 H246 . 0.95 no
N25 C251 . 1.368(3) no
N25 C211 . 1.427(3) no
C251 O25 . 1.229(3) no
C251 C252 . 1.505(3) no
C252 H25A . 0.98 no
C252 H25B . 0.98 no
C252 H25C . 0.98 no
C26 C211 . 1.388(3) no
C26 C27 . 1.394(3) no
C26 H26 . 0.95 no
C27 C28 . 1.384(3) no
C27 H27 . 0.95 no
C28 C29 . 1.385(4) no
C28 H28 . 0.95 no
C29 C210 . 1.393(3) no
C29 H29 . 0.95 no
C210 C211 . 1.407(3) no

loop_
_geom_hbond_atom_site_label_D
_geom_hbond_atom_site_label_H
_geom_hbond_atom_site_label_A
_geom_hbond_site_symmetry_A
_geom_hbond_distance_DH
_geom_hbond_distance_HA
_geom_hbond_distance_DA
_geom_hbond_angle_DHA
_geom_hbond_publ_flag
C145 H145 O25 3_666 0.95 2.47 3.336(3) 152 y
C245 H245 O15 3_666 0.95 2.41 3.268(3) 150 y

loop_
_geom_torsion_atom_site_label_1
_geom_torsion_atom_site_label_2
_geom_torsion_atom_site_label_3
_geom_torsion_atom_site_label_4
_geom_torsion
_geom_torsion_publ_flag
C110 S11 C12 C121 -146.32(15) no
C110 S11 C12 C13 -18.1(2) no
C13 C12 C121 C126 95.0(2) no
S11 C12 C121 C126 -136.62(19) no
C13 C12 C121 C122 -83.6(3) no
S11 C12 C121 C122 44.7(3) no
C126 C121 C122 C123 0.8(4) no
C12 C121 C122 C123 179.5(2) no
C121 C122 C123 C124 0.3(4) no
C122 C123 C124 C125 -0.9(4) no
C123 C124 C125 C126 0.5(4) no
C124 C125 C126 C121 0.6(4) no
C122 C121 C126 C125 -1.3(4) no
C12 C121 C126 C125 180.0(2) no
C121 C12 C13 C14 61.4(3) no
S11 C12 C13 C14 -64.6(2) no
C12 C13 C14 N15 64.1(2) no
C12 C13 C14 C141 -169.21(18) no
N15 C14 C141 C146 -129.7(2) no
C13 C14 C141 C146 104.4(2) no
N15 C14 C141 C142 52.5(3) no
C13 C14 C141 C142 -73.4(3) no
C146 C141 C142 C143 1.4(3) no
C14 C141 C142 C143 179.2(2) no
C141 C142 C143 C144 -0.8(3) no
C142 C143 C144 C145 0.0(3) no
C143 C144 C145 C146 0.2(4) no
C144 C145 C146 C141 0.4(4) no
C142 C141 C146 C145 -1.2(3) no
C14 C141 C146 C145 -179.1(2) no
C141 C14 N15 C151 91.6(2) no
C13 C14 N15 C151 -143.5(2) no
C141 C14 N15 C111 -91.9(2) no
C13 C14 N15 C111 33.1(3) no
C111 N15 C151 O15 177.7(2) no
C14 N15 C151 O15 -5.7(3) no
C111 N15 C151 C152 -3.0(3) no
C14 N15 C151 C152 173.53(19) no
C111 C16 C17 C18 1.0(3) no
C16 C17 C18 C19 -1.0(3) no
C17 C18 C19 C110 -0.1(3) no
C18 C19 C110 C111 1.0(3) no
C18 C19 C110 S11 -173.21(17) no
C12 S11 C110 C19 -121.78(18) no
C12 S11 C110 C111 64.11(19) no
C17 C16 C111 C110 -0.1(3) no
C17 C16 C111 N15 -179.64(19) no
C19 C110 C111 C16 -1.0(3) no
S11 C110 C111 C16 173.18(16) no
C19 C110 C111 N15 178.62(18) no
S11 C110 C111 N15 -7.2(3) no
C151 N15 C111 C16 -75.7(3) no
C14 N15 C111 C16 107.7(2) no
C151 N15 C111 C110 104.7(2) no
C14 N15 C111 C110 -71.8(3) no
C210 S21 C22 C221 -146.81(15) no
C210 S21 C22 C23 -18.37(19) no
C23 C22 C221 C226 99.2(2) no
S21 C22 C221 C226 -132.44(19) no
C23 C22 C221 C222 -79.2(3) no
S21 C22 C221 C222 49.1(3) no
C226 C221 C222 C223 -0.1(3) no
C22 C221 C222 C223 178.4(2) no
C221 C222 C223 C224 0.9(4) no
C222 C223 C224 C225 -0.9(4) no
C223 C224 C225 C226 0.0(4) no
C224 C225 C226 C221 0.9(4) no
C222 C221 C226 C225 -0.9(4) no
C22 C221 C226 C225 -179.4(2) no
C221 C22 C23 C24 61.8(3) no
S21 C22 C23 C24 -64.5(2) no
C22 C23 C24 N25 64.2(2) no
C22 C23 C24 C241 -168.13(18) no
N25 C24 C241 C246 -121.1(2) no
C23 C24 C241 C246 112.4(2) no
N25 C24 C241 C242 63.2(3) no
C23 C24 C241 C242 -63.3(3) no
C246 C241 C242 C243 1.4(3) no
C24 C241 C242 C243 177.2(2) no
C241 C242 C243 C244 -1.0(4) no
C242 C243 C244 C245 0.2(4) no
C243 C244 C245 C246 0.0(4) no
C242 C241 C246 C245 -1.2(3) no
C24 C241 C246 C245 -177.1(2) no
C244 C245 C246 C241 0.5(3) no
C241 C24 N25 C251 90.3(2) no
C23 C24 N25 C251 -144.2(2) no
C241 C24 N25 C211 -92.6(2) no
C23 C24 N25 C211 32.9(3) no
C211 N25 C251 O25 176.8(2) no
C24 N25 C251 O25 -6.1(3) no
C211 N25 C251 C252 -4.9(3) no
C24 N25 C251 C252 172.23(19) no
C211 C26 C27 C28 1.8(3) no
C26 C27 C28 C29 -1.6(3) no
C27 C28 C29 C210 -0.7(3) no
C28 C29 C210 C211 2.8(3) no
C28 C29 C210 S21 -171.13(17) no
C22 S21 C210 C29 -122.94(18) no
C22 S21 C210 C211 63.2(2) no
C27 C26 C211 C210 0.4(3) no
C27 C26 C211 N25 177.87(19) no
C29 C210 C211 C26 -2.7(3) no
S21 C210 C211 C26 171.23(16) no
C29 C210 C211 N25 179.85(19) no
S21 C210 C211 N25 -6.3(3) no
C251 N25 C211 C26 -72.4(3) no
C24 N25 C211 C26 110.6(2) no
C251 N25 C211 C210 105.1(2) no
C24 N25 C211 C210 -72.0(3) no
